data_7111805
loop_
_publ_author_name
'Ritesh Dubey'
'Gautam R. Desiraju'

_publ_section_title
;
 Structural landscape of the 1 : 1 benzoic acid : isonicotinamide
 cocrystal
;
_journal_name_full Chem.Commun.
_journal_page_first 1181
_journal_paper_doi 10.1039/c3cc47955b
_journal_volume 50
_journal_year 2014
_chemical_formula_sum 'C13 H9 F2 N2 O3'
_chemical_formula_weight 279.22
_chemical_name_systematic
;
 ?
;
_space_group_IT_number 15
_symmetry_cell_setting monoclinic
_symmetry_space_group_name_Hall '-C 2yc'
_symmetry_space_group_name_H-M 'C 1 2/c 1'
_atom_sites_solution_hydrogens geom
_atom_sites_solution_primary direct
_atom_sites_solution_secondary difmap
_audit_creation_method SHELXL-97
_cell_angle_alpha 90.00
_cell_angle_beta 97.914(12)
_cell_angle_gamma 90.00
_cell_formula_units_Z 8
_cell_length_a 22.920(4)
_cell_length_b 5.2259(8)
_cell_length_c 20.566(3)
_cell_measurement_temperature 150(2)
_cell_volume 2439.9(7)
_computing_structure_refinement 'SHELXL-97 (Sheldrick, 1997)'
_diffrn_ambient_temperature 150(2)
_diffrn_measured_fraction_theta_full 0.998
_diffrn_measured_fraction_theta_max 0.998
_diffrn_radiation_monochromator graphite
_diffrn_radiation_source 'fine-focus sealed tube'
_diffrn_radiation_type MoK\a
_diffrn_radiation_wavelength 0.71073
_diffrn_reflns_av_R_equivalents 0.0397
_diffrn_reflns_av_sigmaI/netI 0.0281
_diffrn_reflns_limit_h_max 29
_diffrn_reflns_limit_h_min -29
_diffrn_reflns_limit_k_max 6
_diffrn_reflns_limit_k_min -6
_diffrn_reflns_limit_l_max 26
_diffrn_reflns_limit_l_min -26
_diffrn_reflns_number 11631
_diffrn_reflns_theta_full 27.49
_diffrn_reflns_theta_max 27.49
_diffrn_reflns_theta_min 3.59
_exptl_absorpt_coefficient_mu 0.129
_exptl_absorpt_correction_T_max 0.9846
_exptl_absorpt_correction_T_min 0.9808
_exptl_absorpt_correction_type multi-scan
_exptl_absorpt_process_details 'Jacobson, R. (1998) Private communication'
_exptl_crystal_colour Colorless
_exptl_crystal_density_diffrn 1.520
_exptl_crystal_density_method 'not measured'
_exptl_crystal_description block
_exptl_crystal_F_000 1144
_exptl_crystal_size_max 0.15
_exptl_crystal_size_mid 0.12
_exptl_crystal_size_min 0.12
_refine_diff_density_max 0.485
_refine_diff_density_min -0.446
_refine_diff_density_rms 0.054
_refine_ls_extinction_method none
_refine_ls_goodness_of_fit_ref 1.026
_refine_ls_hydrogen_treatment mixed
_refine_ls_matrix_type full
_refine_ls_number_parameters 227
_refine_ls_number_reflns 2794
_refine_ls_number_restraints 0
_refine_ls_restrained_S_all 1.026
_refine_ls_R_factor_all 0.0714
_refine_ls_R_factor_gt 0.0533
_refine_ls_shift/su_max 0.000
_refine_ls_shift/su_mean 0.000
_refine_ls_structure_factor_coef Fsqd
_refine_ls_weighting_details 'calc w=1/[\s^2^(Fo^2^)+(0.0473P)^2^+4.8984P] where P=(Fo^2^+2Fc^2^)/3'
_refine_ls_weighting_scheme calc
_refine_ls_wR_factor_gt 0.1197
_refine_ls_wR_factor_ref 0.1291
_reflns_number_gt 2184
_reflns_number_total 2794
_reflns_threshold_expression >2sigma(I)
_cod_data_source_file c3cc47955b.txt
_cod_data_source_block datam
_cod_original_sg_symbol_H-M 'C 2/c'
_cod_database_code 7111805

loop_
_symmetry_equiv_pos_as_xyz
'x, y, z'
'-x, y, -z+1/2'
'x+1/2, y+1/2, z'
'-x+1/2, y+1/2, -z+1/2'
'-x, -y, -z'
'x, -y, z-1/2'
'-x+1/2, -y+1/2, -z'
'x+1/2, -y+1/2, z-1/2'

loop_
_atom_site_label
_atom_site_type_symbol
_atom_site_fract_x
_atom_site_fract_y
_atom_site_fract_z
_atom_site_U_iso_or_equiv
_atom_site_adp_type
_atom_site_occupancy
_atom_site_symmetry_multiplicity
_atom_site_calc_flag
_atom_site_refinement_flags
C1 C 0.05215(8) 1.0176(3) 0.10373(9) 0.0198(4) Uani 1 1 d .
C2 C -0.13523(8) 0.8406(4) 0.19682(9) 0.0239(4) Uani 1 1 d .
C3 C -0.21990(9) 1.1481(4) 0.17870(10) 0.0291(4) Uani 1 1 d .
C4 C -0.16889(9) 1.0493(4) 0.15841(9) 0.0258(4) Uani 1 1 d .
C5 C 0.12206(9) 1.3573(4) 0.12336(10) 0.0263(4) Uani 1 1 d .
C6 C 0.03505(9) 1.0720(4) 0.16450(9) 0.0253(4) Uani 1 1 d .
C7 C 0.02681(8) 0.8045(3) 0.05897(9) 0.0205(4) Uani 1 1 d .
C8 C -0.23168(11) 1.4348(5) 0.08899(11) 0.0410(6) Uani 1 1 d .
C9 C 0.09670(8) 1.1642(4) 0.08329(9) 0.0241(4) Uani 1 1 d .
C10 C -0.14947(10) 1.1471(5) 0.10237(11) 0.0366(5) Uani 1 1 d .
C11 C -0.25176(11) 1.3425(5) 0.14416(11) 0.0355(5) Uani 1 1 d .
C12 C 0.06274(9) 1.2681(4) 0.20166(9) 0.0271(4) Uani 1 1 d .
C13 C -0.18171(11) 1.3406(5) 0.06823(12) 0.0472(6) Uani 1 1 d .
N1 N 0.10566(7) 1.4088(3) 0.18187(8) 0.0236(4) Uani 1 1 d .
N2 N -0.01756(7) 0.6687(3) 0.07623(8) 0.0240(4) Uani 1 1 d .
O1 O -0.08882(6) 0.7553(3) 0.18289(7) 0.0312(3) Uani 1 1 d .
O2 O -0.15967(6) 0.7627(3) 0.24693(7) 0.0328(4) Uani 1 1 d .
O3 O 0.04914(6) 0.7612(3) 0.00872(6) 0.0263(3) Uani 1 1 d .
F1 F -0.16524(8) 1.4467(5) 0.01491(9) 0.0705(9) Uani 0.814(4) 1 d P
F2 F -0.26178(7) 1.6238(3) 0.05422(8) 0.0620(5) Uani 1 1 d .
F3 F -0.2887(4) 1.4386(18) 0.1524(4) 0.061(3) Uani 0.186(4) 1 d P
H2 H -0.1361(14) 0.612(7) 0.2769(16) 0.079(10) Uiso 1 1 d .
H2A H -0.0310(10) 0.534(5) 0.0487(11) 0.033(6) Uiso 1 1 d .
H2B H -0.0359(10) 0.708(5) 0.1107(11) 0.033(6) Uiso 1 1 d .
H3 H -0.2324(10) 1.081(5) 0.2164(12) 0.039(6) Uiso 1 1 d .
H5 H 0.1519(9) 1.464(4) 0.1113(10) 0.028(6) Uiso 1 1 d .
H6 H 0.0068(10) 0.978(5) 0.1811(12) 0.040(7) Uiso 1 1 d .
H9 H 0.1085(10) 1.131(5) 0.0421(12) 0.036(6) Uiso 1 1 d .
H10 H -0.1174(10) 1.082(4) 0.0895(10) 0.026(6) Uiso 1 1 d .
H12 H 0.0534(9) 1.310(4) 0.2466(11) 0.030(6) Uiso 1 1 d .

loop_
_atom_site_aniso_label
_atom_site_aniso_U_11
_atom_site_aniso_U_22
_atom_site_aniso_U_33
_atom_site_aniso_U_23
_atom_site_aniso_U_13
_atom_site_aniso_U_12
C1 0.0185(8) 0.0199(9) 0.0206(9) 0.0010(7) 0.0014(7) 0.0032(7)
C2 0.0247(9) 0.0271(10) 0.0209(9) -0.0004(8) 0.0065(7) -0.0022(8)
C3 0.0306(10) 0.0325(11) 0.0247(10) 0.0085(9) 0.0061(8) 0.0008(9)
C4 0.0290(10) 0.0267(10) 0.0216(9) 0.0030(8) 0.0028(8) -0.0061(8)
C5 0.0246(9) 0.0280(10) 0.0273(10) -0.0015(8) 0.0072(8) -0.0053(8)
C6 0.0268(10) 0.0270(10) 0.0239(9) -0.0026(8) 0.0096(8) -0.0062(8)
C7 0.0227(9) 0.0182(9) 0.0207(8) 0.0002(7) 0.0038(7) 0.0037(7)
C8 0.0416(13) 0.0407(13) 0.0386(12) 0.0180(11) -0.0017(10) 0.0031(11)
C9 0.0252(9) 0.0275(10) 0.0203(9) -0.0022(8) 0.0056(7) -0.0012(8)
C10 0.0324(11) 0.0489(14) 0.0307(11) 0.0101(10) 0.0122(9) 0.0024(11)
C11 0.0383(12) 0.0347(12) 0.0328(11) 0.0086(9) 0.0023(9) 0.0029(10)
C12 0.0296(10) 0.0301(11) 0.0227(9) -0.0056(8) 0.0077(8) -0.0024(8)
C13 0.0510(15) 0.0579(16) 0.0337(12) 0.0258(12) 0.0093(11) -0.0019(13)
N1 0.0227(8) 0.0239(8) 0.0241(8) -0.0033(7) 0.0030(6) -0.0019(7)
N2 0.0279(8) 0.0221(8) 0.0235(8) -0.0053(7) 0.0083(7) -0.0031(7)
O1 0.0280(7) 0.0382(8) 0.0297(7) 0.0004(6) 0.0120(6) 0.0026(6)
O2 0.0306(7) 0.0390(9) 0.0320(8) 0.0171(7) 0.0157(6) 0.0116(7)
O3 0.0296(7) 0.0263(7) 0.0254(7) -0.0075(6) 0.0115(5) -0.0034(6)
F1 0.0592(12) 0.1021(18) 0.0602(12) 0.0614(12) 0.0437(10) 0.0422(12)
F2 0.0581(9) 0.0679(11) 0.0603(10) 0.0422(9) 0.0096(8) 0.0183(8)
F3 0.048(5) 0.080(6) 0.061(5) 0.030(5) 0.029(4) 0.049(5)

loop_
_atom_type_symbol
_atom_type_description
_atom_type_scat_dispersion_real
_atom_type_scat_dispersion_imag
_atom_type_scat_source
C C 0.0033 0.0016 'International Tables Vol C Tables 4.2.6.8 and 6.1.1.4'
H H 0.0000 0.0000 'International Tables Vol C Tables 4.2.6.8 and 6.1.1.4'
N N 0.0061 0.0033 'International Tables Vol C Tables 4.2.6.8 and 6.1.1.4'
O O 0.0106 0.0060 'International Tables Vol C Tables 4.2.6.8 and 6.1.1.4'
F F 0.0171 0.0103 'International Tables Vol C Tables 4.2.6.8 and 6.1.1.4'

loop_
_geom_angle_atom_site_label_1
_geom_angle_atom_site_label_2
_geom_angle_atom_site_label_3
_geom_angle
C9 C1 C6 118.03(17)
C9 C1 C7 117.38(16)
C6 C1 C7 124.56(17)
O1 C2 O2 123.61(18)
O1 C2 C4 122.91(17)
O2 C2 C4 113.47(16)
C11 C3 C4 121.46(19)
C11 C3 H3 120.1(15)
C4 C3 H3 118.4(15)
C10 C4 C3 119.36(19)
C10 C4 C2 120.34(18)
C3 C4 C2 120.30(17)
N1 C5 C9 122.50(18)
N1 C5 H5 115.0(13)
C9 C5 H5 122.5(13)
C12 C6 C1 119.01(18)
C12 C6 H6 119.3(15)
C1 C6 H6 121.7(15)
O3 C7 N2 123.11(17)
O3 C7 C1 118.47(16)
N2 C7 C1 118.41(16)
F2 C8 C13 119.1(2)
F2 C8 C11 119.4(2)
C13 C8 C11 121.5(2)
C5 C9 C1 119.35(17)
C5 C9 H9 121.7(15)
C1 C9 H9 119.0(15)
C13 C10 C4 118.7(2)
C13 C10 H10 122.5(14)
C4 C10 H10 118.8(14)
F3 C11 C8 110.3(5)
F3 C11 C3 131.8(5)
C8 C11 C3 117.9(2)
N1 C12 C6 122.82(17)
N1 C12 H12 114.9(13)
C6 C12 H12 122.3(13)
F1 C13 C8 116.9(2)
F1 C13 C10 122.0(2)
C8 C13 C10 121.0(2)
C12 N1 C5 118.28(17)
C7 N2 H2A 116.3(14)
C7 N2 H2B 123.2(15)
H2A N2 H2B 120(2)
C2 O2 H2 115.9(16)

loop_
_geom_bond_atom_site_label_1
_geom_bond_atom_site_label_2
_geom_bond_distance
C1 C9 1.387(3)
C1 C6 1.390(2)
C1 C7 1.509(3)
C2 O1 1.223(2)
C2 O2 1.304(2)
C2 C4 1.497(3)
C3 C11 1.388(3)
C3 C4 1.393(3)
C3 H3 0.93(2)
C4 C10 1.389(3)
C5 N1 1.336(2)
C5 C9 1.380(3)
C5 H5 0.94(2)
C6 C12 1.380(3)
C6 H6 0.92(2)
C7 O3 1.236(2)
C7 N2 1.328(2)
C8 F2 1.352(3)
C8 C13 1.368(4)
C8 C11 1.369(3)
C9 H9 0.94(2)
C10 C13 1.385(3)
C10 H10 0.88(2)
C11 F3 1.019(7)
C12 N1 1.336(2)
C12 H12 1.00(2)
C13 F1 1.329(3)
N2 H2A 0.93(2)
N2 H2B 0.90(2)
O2 H2 1.09(3)
